data_7238704
loop_
_publ_author_name
'Seo, Daniel M.'
'Boyle, Paul D.'
'Borodin, Oleg'
'Henderson, Wesley A.'

_publ_section_title
;
 Li+ cation coordination by acetonitrile---insights from crystallography
;
_journal_issue 21
_journal_name_full 'RSC Advances'
_journal_page_first 8014
_journal_paper_doi 10.1039/c2ra21290k
_journal_volume 2
_journal_year 2012
_chemical_formula_sum 'C12 H18 F6 Li N6 P'
_chemical_formula_weight 398.23
_space_group_IT_number 40
_space_group_name_Hall 'A 2 -2a'
_space_group_name_H-M_alt 'A m a 2'
_symmetry_cell_setting orthorhombic
_symmetry_space_group_name_H-M 'A m a 2'
_atom_sites_solution_hydrogens geom
_atom_sites_solution_primary direct
_atom_sites_solution_secondary difmap
_audit_creation_method SHELXL-97
_cell_angle_alpha 90.00
_cell_angle_beta 90.00
_cell_angle_gamma 90.00
_cell_formula_units_Z 4
_cell_length_a 14.830(3)
_cell_length_b 9.2250(16)
_cell_length_c 14.606(2)
_cell_measurement_reflns_used 8800
_cell_measurement_temperature 110
_cell_measurement_theta_max 28.89
_cell_measurement_theta_min 2.61
_cell_volume 1998.2(6)
_computing_cell_refinement SAINT
_computing_data_collection Apex2
_computing_data_reduction SAINT
_computing_molecular_graphics NRCVAX
_computing_publication_material cif2tables.py
_computing_structure_refinement XL
_computing_structure_solution SIR92
_diffrn_ambient_temperature 110
_diffrn_measured_fraction_theta_full 0.998
_diffrn_measured_fraction_theta_max 0.961
_diffrn_measurement_device_type 'Bruker-Nonius Kappa Axis X8 Apex2'
_diffrn_measurement_method 'omega and phi scans'
_diffrn_radiation_monochromator graphite
_diffrn_radiation_source 'fine-focus sealed tube'
_diffrn_radiation_type MoK\a
_diffrn_radiation_wavelength 0.71073
_diffrn_reflns_av_R_equivalents 0.0344
_diffrn_reflns_av_sigmaI/netI 0.0294
_diffrn_reflns_limit_h_max 21
_diffrn_reflns_limit_h_min -22
_diffrn_reflns_limit_k_max 14
_diffrn_reflns_limit_k_min -13
_diffrn_reflns_limit_l_max 20
_diffrn_reflns_limit_l_min -22
_diffrn_reflns_number 26318
_diffrn_reflns_theta_full 32.63
_diffrn_reflns_theta_max 34.02
_diffrn_reflns_theta_min 2.61
_exptl_absorpt_coefficient_mu 0.198
_exptl_absorpt_correction_T_max 0.9485
_exptl_absorpt_correction_T_min 0.9142
_exptl_absorpt_correction_type multi-scan
_exptl_absorpt_process_details SADABS
_exptl_crystal_colour colourless
_exptl_crystal_density_diffrn 1.324
_exptl_crystal_density_method 'not measured'
_exptl_crystal_description prism
_exptl_crystal_F_000 816
_exptl_crystal_size_max 0.46
_exptl_crystal_size_mid 0.30
_exptl_crystal_size_min 0.27
_refine_diff_density_max 0.296
_refine_diff_density_min -0.355
_refine_diff_density_rms 0.044
_refine_ls_abs_structure_details 'Flack H D (1983), 1691 Friedel pairs'
_refine_ls_abs_structure_Flack 0.02(9)
_refine_ls_extinction_method none
_refine_ls_goodness_of_fit_ref 1.019
_refine_ls_hydrogen_treatment constr
_refine_ls_matrix_type full
_refine_ls_number_parameters 183
_refine_ls_number_reflns 3787
_refine_ls_number_restraints 1
_refine_ls_restrained_S_all 1.019
_refine_ls_R_factor_all 0.0547
_refine_ls_R_factor_gt 0.0402
_refine_ls_shift/su_max 0.000
_refine_ls_shift/su_mean 0.000
_refine_ls_structure_factor_coef Fsqd
_refine_ls_weighting_details 'calc w=1/[\s^2^(Fo^2^)+(0.0609P)^2^+0.3423P] where P=(Fo^2^+2Fc^2^)/3'
_refine_ls_weighting_scheme calc
_refine_ls_wR_factor_gt 0.1010
_refine_ls_wR_factor_ref 0.1088
_reflns_number_gt 3070
_reflns_number_total 3787
_reflns_threshold_expression >2sigma(I)
_cod_data_source_file c2ra21290k.txt
_cod_data_source_block x12093
_cod_database_code 7238704

loop_
_symmetry_equiv_pos_as_xyz
'x, y, z'
'-x, -y, z'
'x+1/2, -y, z'
'-x+1/2, y, z'
'x, y+1/2, z+1/2'
'-x, -y+1/2, z+1/2'
'x+1/2, -y+1/2, z+1/2'
'-x+1/2, y+1/2, z+1/2'

loop_
_atom_site_label
_atom_site_type_symbol
_atom_site_fract_x
_atom_site_fract_y
_atom_site_fract_z
_atom_site_U_iso_or_equiv
_atom_site_adp_type
_atom_site_occupancy
_atom_site_symmetry_multiplicity
_atom_site_calc_flag
_atom_site_refinement_flags
_atom_site_disorder_assembly
_atom_site_disorder_group
Li1 Li 0.2500 0.9906(3) 0.1284(3) 0.0276(7) Uani 1 2 d S . .
N1 N 0.2500 0.87102(19) 0.01242(13) 0.0338(4) Uani 1 2 d S . .
C1 C 0.2500 0.79630(18) -0.05018(16) 0.0270(3) Uani 1 2 d S . .
C2 C 0.2500 0.7007(2) -0.12912(15) 0.0299(4) Uani 1 2 d S . .
H2A H 0.2205 0.6092 -0.1131 0.045 Uiso 0.50 1 calc PR . .
H2B H 0.3123 0.6816 -0.1481 0.045 Uiso 0.50 1 calc PR . .
H2C H 0.2172 0.7469 -0.1796 0.045 Uiso 0.50 1 calc PR . .
N2 N 0.2500 0.85751(18) 0.24011(13) 0.0290(3) Uani 1 2 d S . .
C3 C 0.2500 0.80561(19) 0.31137(15) 0.0263(4) Uani 1 2 d S . .
C4 C 0.2500 0.7418(2) 0.40183(16) 0.0345(4) Uani 1 2 d S . .
H4A H 0.2634 0.6380 0.3971 0.052 Uiso 0.50 1 calc PR . .
H4B H 0.1906 0.7551 0.4301 0.052 Uiso 0.50 1 calc PR . .
H4C H 0.2960 0.7891 0.4396 0.052 Uiso 0.50 1 calc PR . .
N3 N 0.36352(8) 1.11259(13) 0.13965(9) 0.0327(3) Uani 1 1 d . . .
C5 C 0.42950(9) 1.16925(14) 0.15689(10) 0.0281(3) Uani 1 1 d . . .
C6 C 0.51489(10) 1.23927(19) 0.17823(14) 0.0367(4) Uani 1 1 d . . .
H6A H 0.5053 1.3437 0.1855 0.055 Uiso 1 1 calc R . .
H6B H 0.5577 1.2222 0.1283 0.055 Uiso 1 1 calc R . .
H6C H 0.5391 1.1990 0.2352 0.055 Uiso 1 1 calc R . .
P1 P 0.5000 1.0000 0.44125(4) 0.02621(11) Uani 0.566(12) 2 d SP . 1
F1 F 0.5671(3) 1.0190(5) 0.5200(3) 0.0662(11) Uani 0.566(12) 1 d P . 1
F2 F 0.5736(3) 1.0211(4) 0.3586(3) 0.0449(8) Uani 0.566(12) 1 d P . 1
F3 F 0.4524(5) 1.1557(5) 0.4571(6) 0.107(2) Uani 0.566(12) 1 d P . 1
P1' P 0.5000 1.0000 0.44125(4) 0.02621(11) Uani 0.434(12) 2 d SP . 2
F1' F 0.5701(4) 1.0806(12) 0.5090(5) 0.076(2) Uani 0.434(12) 1 d P . 2
F2' F 0.5634(6) 1.0780(17) 0.3782(7) 0.120(4) Uani 0.434(12) 1 d P . 2
F3' F 0.5278(4) 0.8457(6) 0.4252(4) 0.099(2) Uani 0.434(12) 1 d P . 2
C1S C 0.5000 0.5000 0.4422(3) 0.0610(8) Uani 1 0.5 d P A 3
H1S1 H 0.5589 0.4562 0.4294 0.092 Uiso 0.50 1 calc PR A 3
H1S2 H 0.4736 0.4543 0.4966 0.092 Uiso 0.50 1 calc PR A 3
H1S3 H 0.5076 0.6041 0.4533 0.092 Uiso 0.50 1 calc PR A 3
C2S C 0.4421(2) 0.4789(3) 0.3662(2) 0.0320(6) Uani 0.50 1 d P A 3
N1S N 0.3927(2) 0.4794(4) 0.3059(3) 0.0435(7) Uani 0.50 1 d P A 3
C3S C 0.2500 0.9967(2) 0.62729(16) 0.0376(5) Uani 1 0.50 d P B 4
H3S1 H 0.2851 0.9069 0.6234 0.056 Uiso 0.50 1 calc PR B 4
H3S2 H 0.2911 1.0794 0.6334 0.056 Uiso 0.50 1 calc PR B 4
H3S3 H 0.2137 1.0081 0.5717 0.056 Uiso 0.50 1 calc PR B 4
C4S C 0.19192(19) 0.9906(3) 0.7052(2) 0.0283(5) Uani 0.50 1 d P B 4
N2S N 0.1437(2) 0.9865(3) 0.7655(2) 0.0352(6) Uani 0.50 1 d P B 4

loop_
_atom_site_aniso_label
_atom_site_aniso_U_11
_atom_site_aniso_U_22
_atom_site_aniso_U_33
_atom_site_aniso_U_23
_atom_site_aniso_U_13
_atom_site_aniso_U_12
Li1 0.0249(15) 0.0279(15) 0.0300(17) -0.0017(13) 0.000 0.000
N1 0.0428(10) 0.0291(8) 0.0295(9) -0.0015(7) 0.000 0.000
C1 0.0270(8) 0.0236(7) 0.0304(10) 0.0004(8) 0.000 0.000
C2 0.0326(9) 0.0283(8) 0.0287(10) -0.0052(8) 0.000 0.000
N2 0.0279(8) 0.0276(7) 0.0314(9) -0.0007(7) 0.000 0.000
C3 0.0233(8) 0.0227(7) 0.0330(10) -0.0044(7) 0.000 0.000
C4 0.0422(11) 0.0328(9) 0.0284(10) 0.0003(8) 0.000 0.000
N3 0.0316(6) 0.0310(6) 0.0354(7) -0.0020(5) 0.0025(5) -0.0037(4)
C5 0.0292(6) 0.0236(5) 0.0315(7) -0.0013(5) 0.0013(5) 0.0008(5)
C6 0.0302(7) 0.0317(7) 0.0482(11) -0.0036(7) -0.0056(7) -0.0030(6)
P1 0.02375(18) 0.02530(19) 0.0296(2) 0.000 0.000 -0.00185(16)
F1 0.068(2) 0.060(2) 0.0703(19) 0.0128(17) -0.0503(17) -0.0128(15)
F2 0.0383(12) 0.0564(15) 0.0401(14) 0.0147(10) 0.0187(10) 0.0082(11)
F3 0.124(4) 0.071(2) 0.128(4) -0.064(2) -0.076(3) 0.069(2)
P1' 0.02375(18) 0.02530(19) 0.0296(2) 0.000 0.000 -0.00185(16)
F1' 0.0459(19) 0.115(6) 0.067(3) -0.032(3) -0.0073(18) -0.027(3)
F2' 0.093(4) 0.174(9) 0.092(5) 0.062(6) 0.016(3) -0.058(5)
F3' 0.154(5) 0.051(2) 0.093(4) -0.036(2) -0.081(4) 0.064(2)
C1S 0.0441(12) 0.111(2) 0.0279(10) 0.000 0.000 -0.0190(14)
C2S 0.0287(13) 0.0349(13) 0.0324(15) 0.0053(11) 0.0066(11) 0.0003(10)
N1S 0.0309(14) 0.0526(17) 0.0470(18) 0.0085(14) -0.0004(14) -0.0019(12)
C3S 0.0384(11) 0.0462(12) 0.0284(11) -0.0012(9) 0.000 0.000
C4S 0.0248(11) 0.0250(11) 0.0351(14) -0.0023(10) -0.0043(11) -0.0003(9)
N2S 0.0312(13) 0.0362(14) 0.0381(15) -0.0005(11) 0.0046(12) -0.0011(10)

loop_
_atom_type_symbol
_atom_type_description
_atom_type_scat_dispersion_real
_atom_type_scat_dispersion_imag
_atom_type_scat_source
C C 0.0033 0.0016 'International Tables Vol C Tables 4.2.6.8 and 6.1.1.4'
H H 0.0000 0.0000 'International Tables Vol C Tables 4.2.6.8 and 6.1.1.4'
F F 0.0171 0.0103 'International Tables Vol C Tables 4.2.6.8 and 6.1.1.4'
Li Li -0.0003 0.0001 'International Tables Vol C Tables 4.2.6.8 and 6.1.1.4'
N N 0.0061 0.0033 'International Tables Vol C Tables 4.2.6.8 and 6.1.1.4'
P P 0.1023 0.0942 'International Tables Vol C Tables 4.2.6.8 and 6.1.1.4'

loop_
_geom_angle_atom_site_label_1
_geom_angle_atom_site_label_2
_geom_angle_atom_site_label_3
_geom_angle
_geom_angle_site_symmetry_1
_geom_angle_site_symmetry_3
N1 Li1 N3 111.73(13) . .
N1 Li1 N3 111.73(13) . 4
N3 Li1 N3 111.90(15) . 4
N1 Li1 N2 109.98(16) . .
N3 Li1 N2 105.56(14) . .
N3 Li1 N2 105.56(14) 4 .
C1 N1 Li1 176.1(2) . .
N1 C1 C2 179.6(2) . .
C1 C2 H2A 109.5 . .
C1 C2 H2B 109.5 . .
H2A C2 H2B 109.5 . .
C1 C2 H2C 109.5 . .
H2A C2 H2C 109.5 . .
H2B C2 H2C 109.5 . .
C3 N2 Li1 167.75(18) . .
N2 C3 C4 179.31(19) . .
C3 C4 H4A 109.5 . .
C3 C4 H4B 109.5 . .
H4A C4 H4B 109.5 . .
C3 C4 H4C 109.5 . .
H4A C4 H4C 109.5 . .
H4B C4 H4C 109.5 . .
C5 N3 Li1 170.12(16) . .
N3 C5 C6 178.86(16) . .
C5 C6 H6A 109.5 . .
C5 C6 H6B 109.5 . .
H6A C6 H6B 109.5 . .
C5 C6 H6C 109.5 . .
H6A C6 H6C 109.5 . .
H6B C6 H6C 109.5 . .
F1 P1 F1 82.6(4) . 2_675
F1 P1 F3 94.3(2) . .
F1 P1 F3 73.2(5) 2_675 .
F1 P1 F3 73.2(5) . 2_675
F1 P1 F3 94.3(2) 2_675 2_675
F3 P1 F3 163.5(6) . 2_675
F1 P1 F2 178.7(3) . 2_675
F1 P1 F2 96.2(3) 2_675 2_675
F3 P1 F2 85.43(16) . 2_675
F3 P1 F2 106.9(4) 2_675 2_675
F1 P1 F2 96.2(3) . .
F1 P1 F2 178.7(3) 2_675 .
F3 P1 F2 106.9(4) . .
F3 P1 F2 85.43(16) 2_675 .
F2 P1 F2 85.1(3) 2_675 .
N1S C2S C1S 171.6(3) . .
N2S C4S C3S 178.0(3) . .

loop_
_geom_bond_atom_site_label_1
_geom_bond_atom_site_label_2
_geom_bond_distance
_geom_bond_site_symmetry_2
Li1 N1 2.021(4) .
Li1 N3 2.032(2) .
Li1 N3 2.032(2) 4
Li1 N2 2.042(4) .
N1 C1 1.145(3) .
C1 C2 1.451(3) .
C2 H2A 0.9800 .
C2 H2B 0.9800 .
C2 H2C 0.9800 .
N2 C3 1.146(3) .
C3 C4 1.446(3) .
C4 H4A 0.9800 .
C4 H4B 0.9800 .
C4 H4C 0.9800 .
N3 C5 1.1377(18) .
C5 C6 1.455(2) .
C6 H6A 0.9800 .
C6 H6B 0.9800 .
C6 H6C 0.9800 .
P1 F1 1.532(4) .
P1 F1 1.532(4) 2_675
P1 F3 1.617(4) .
P1 F3 1.617(4) 2_675
P1 F2 1.639(4) 2_675
P1 F2 1.639(4) .
F2' F3' 1.672(17) 2_675
F3' F2' 1.672(17) 2_675
C1S C2S 1.417(4) .
C1S H1S1 0.9800 .
C1S H1S2 0.9800 .
C1S H1S3 0.9800 .
C2S N1S 1.146(5) .
C3S C4S 1.429(4) .
C3S H3S1 0.9800 .
C3S H3S2 0.9800 .
C3S H3S3 0.9800 .
C4S N2S 1.134(4) .

loop_
_geom_torsion_atom_site_label_1
_geom_torsion_atom_site_label_2
_geom_torsion_atom_site_label_3
_geom_torsion_atom_site_label_4
_geom_torsion
_geom_torsion_site_symmetry_1
N3 Li1 N1 C1 116.88(13) .
N3 Li1 N1 C1 -116.88(13) 4
N2 Li1 N1 C1 0.000(6) .
Li1 N1 C1 C2 0.00(11) .
N1 Li1 N2 C3 180.000(3) .
N3 Li1 N2 C3 59.33(11) .
N3 Li1 N2 C3 -59.33(11) 4
Li1 N2 C3 C4 0.00(7) .
N1 Li1 N3 C5 -116.7(8) .
N3 Li1 N3 C5 117.2(8) 4
N2 Li1 N3 C5 2.9(9) .
Li1 N3 C5 C6 77(9) .
